data_7038351
loop_
_publ_author_name
'Gehring, Henrike'
'Metzinger, Ramona'
'Braun, Beatrice'
'Herwig, Christian'
'Harder, Sjoerd'
'Ray, Kallol'
'Limberg, Christian'

_publ_section_title
;
 An iron(ii) hydride complex of a ligand with two adjacent \b-diketiminate
 binding sites and its reactivity.
;
_journal_issue 7
_journal_name_full 'Dalton transactions (Cambridge, England : 2003)'
_journal_page_first 2989
_journal_page_last 2996
_journal_paper_doi 10.1039/c5dt04266f
_journal_volume 45
_journal_year 2016
_chemical_formula_moiety 'C43 H57 Fe2 N5 O4'
_chemical_formula_sum 'C43 H57 Fe2 N5 O4'
_chemical_formula_weight 819.64
_chemical_name_systematic
; 
 ? 
;
_space_group_IT_number 2
_symmetry_cell_setting triclinic
_symmetry_space_group_name_Hall '-P 1'
_symmetry_space_group_name_H-M 'P -1'
_atom_sites_solution_hydrogens geom
_atom_sites_solution_primary direct
_atom_sites_solution_secondary difmap
_audit_creation_method SHELXL-97
_audit_update_record
;
2015-12-08 deposited with the CCDC.
2015-12-30 downloaded from the CCDC.
;
_cell_angle_alpha 80.894(5)
_cell_angle_beta 73.815(4)
_cell_angle_gamma 78.882(7)
_cell_formula_units_Z 2
_cell_length_a 11.9225(13)
_cell_length_b 12.8497(18)
_cell_length_c 14.4515(15)
_cell_measurement_reflns_used 9973
_cell_measurement_temperature 100(2)
_cell_measurement_theta_max 25.05
_cell_measurement_theta_min 2.60
_cell_volume 2073.5(4)
_computing_cell_refinement 'Bruker SAINT'
_computing_data_collection 'Bruker APEX2'
_computing_data_reduction 'Bruker SAINT'
_computing_molecular_graphics 'Ortep-3 (Farrugia, 1999)'
_computing_publication_material 'PLATON, 1990'
_computing_structure_refinement 'SHELXL-2013 (Sheldrick 2013)'
_computing_structure_solution SHELXTL
_diffrn_ambient_temperature 100(2)
_diffrn_measured_fraction_theta_full 0.999
_diffrn_measured_fraction_theta_max 0.994
_diffrn_measurement_device_type 'Bruker D8 Venture'
_diffrn_measurement_method '\f and \w scans'
_diffrn_radiation_monochromator graphite
_diffrn_radiation_source 'fine-focus sealed tube'
_diffrn_radiation_type MoK\a
_diffrn_radiation_wavelength 0.71073
_diffrn_reflns_av_R_equivalents 0.0473
_diffrn_reflns_av_sigmaI/netI 0.0313
_diffrn_reflns_limit_h_max 14
_diffrn_reflns_limit_h_min -14
_diffrn_reflns_limit_k_max 15
_diffrn_reflns_limit_k_min -15
_diffrn_reflns_limit_l_max 17
_diffrn_reflns_limit_l_min -17
_diffrn_reflns_number 40241
_diffrn_reflns_theta_full 25.00
_diffrn_reflns_theta_max 25.15
_diffrn_reflns_theta_min 2.23
_exptl_absorpt_coefficient_mu 0.746
_exptl_absorpt_correction_T_max 0.9427
_exptl_absorpt_correction_T_min 0.9027
_exptl_absorpt_correction_type empirical
_exptl_absorpt_process_details 'Bruker SAINT '
_exptl_crystal_colour red
_exptl_crystal_density_diffrn 1.313
_exptl_crystal_density_method 'not measured'
_exptl_crystal_description rod
_exptl_crystal_F_000 868
_exptl_crystal_size_max 0.14
_exptl_crystal_size_mid 0.12
_exptl_crystal_size_min 0.08
_refine_diff_density_max 1.155
_refine_diff_density_min -0.425
_refine_diff_density_rms 0.060
_refine_ls_extinction_method none
_refine_ls_goodness_of_fit_ref 1.039
_refine_ls_hydrogen_treatment constr
_refine_ls_matrix_type full
_refine_ls_number_parameters 501
_refine_ls_number_reflns 7390
_refine_ls_number_restraints 0
_refine_ls_restrained_S_all 1.039
_refine_ls_R_factor_all 0.0554
_refine_ls_R_factor_gt 0.0395
_refine_ls_shift/su_max 0.001
_refine_ls_shift/su_mean 0.000
_refine_ls_structure_factor_coef Fsqd
_refine_ls_weighting_details 'calc w=1/[\s^2^(Fo^2^)+(0.0454P)^2^+1.8946P] where P=(Fo^2^+2Fc^2^)/3'
_refine_ls_weighting_scheme calc
_refine_ls_wR_factor_gt 0.0923
_refine_ls_wR_factor_ref 0.1006
_reflns_number_gt 5964
_reflns_number_total 7390
_reflns_threshold_expression >2sigma(I)
_cod_data_source_file c5dt04266f2.cif
_cod_data_source_block hg334_complex5'
_cod_depositor_comments
;
The following automatic conversions were performed:

'_symmetry_cell_setting' value 'Triclinic' changed to 'triclinic'
according to
/usr/data/users/saulius/crontab/automatic-downloads/rss-feeds/RSC/lib/dictionaries/cif_core.dic
dictionary named 'cif_core.dic' version 2.4.2 from 2011-04-26.

Automatic conversion script
Id: cif_fix_values 4268 2015-11-12 08:31:59Z antanas 
;
_cod_original_sg_symbol_Hall -P1
_cod_original_sg_symbol_H-M P-1
_cod_database_code 7038351

loop_
_symmetry_equiv_pos_as_xyz
'x, y, z'
'-x, -y, -z'

loop_
_atom_site_label
_atom_site_type_symbol
_atom_site_fract_x
_atom_site_fract_y
_atom_site_fract_z
_atom_site_U_iso_or_equiv
_atom_site_adp_type
_atom_site_occupancy
_atom_site_symmetry_multiplicity
_atom_site_calc_flag
_atom_site_refinement_flags
Fe1 Fe 0.24060(3) 0.18276(3) 0.38733(2) 0.02375(11) Uani 1 1 d .
Fe2 Fe 0.23065(3) 0.17695(3) 0.15025(3) 0.02404(11) Uani 1 1 d .
O2 O 0.08877(18) 0.27454(15) 0.20652(13) 0.0392(5) Uani 1 1 d .
O1 O 0.08004(17) 0.25893(15) 0.36374(13) 0.0338(4) Uani 1 1 d .
O4 O 0.39093(19) 0.20461(19) 0.29054(14) 0.0460(5) Uani 1 1 d .
O3 O 0.3861(2) 0.22792(19) 0.13672(15) 0.0523(6) Uani 1 1 d .
N1 N 0.26382(18) 0.01767(16) 0.17464(14) 0.0223(4) Uani 1 1 d .
N5 N 0.22730(17) 0.17672(16) 0.01072(14) 0.0218(4) Uani 1 1 d .
N4 N 0.26060(18) 0.26182(17) 0.49337(14) 0.0245(5) Uani 1 1 d .
N2 N 0.21751(18) 0.02766(16) 0.34006(14) 0.0230(5) Uani 1 1 d .
N3 N 0.17749(18) 0.06773(17) 0.49188(14) 0.0252(5) Uani 1 1 d .
C30 C 0.2126(2) 0.3631(2) -0.06432(17) 0.0253(6) Uani 1 1 d .
C37 C 0.0521(2) 0.2624(2) -0.04625(17) 0.0264(6) Uani 1 1 d .
C29 C 0.1644(2) 0.2682(2) -0.03618(17) 0.0230(5) Uani 1 1 d .
C6 C 0.1435(2) 0.0680(2) 0.58880(18) 0.0297(6) Uani 1 1 d .
C10 C 0.4602(2) 0.2964(2) 0.47520(19) 0.0326(6) Uani 1 1 d .
C34 C 0.1455(2) 0.4518(2) -0.10255(18) 0.0303(6) Uani 1 1 d .
H34 H 0.1770 0.5166 -0.1225 0.036 Uiso 1 1 calc R
C8 C 0.2113(2) 0.2436(2) 0.58757(18) 0.0284(6) Uani 1 1 d .
C36 C -0.0105(2) 0.3546(2) -0.08461(19) 0.0319(6) Uani 1 1 d .
H36 H -0.0868 0.3523 -0.0918 0.038 Uiso 1 1 calc R
C9 C 0.3470(2) 0.3329(2) 0.46130(18) 0.0272(6) Uani 1 1 d .
C7 C 0.1529(2) 0.1551(2) 0.62988(18) 0.0329(6) Uani 1 1 d .
H7 H 0.1141 0.1556 0.6969 0.039 Uiso 1 1 calc R
C31 C 0.3321(2) 0.3727(2) -0.05231(19) 0.0282(6) Uani 1 1 d .
H31 H 0.3663 0.3017 -0.0237 0.034 Uiso 1 1 calc R
C35 C 0.0349(2) 0.4481(2) -0.11217(19) 0.0332(7) Uani 1 1 d .
H35 H -0.0096 0.5099 -0.1377 0.040 Uiso 1 1 calc R
C28 C 0.2899(2) 0.0981(2) -0.03924(18) 0.0241(5) Uani 1 1 d .
C41 C 0.3065(3) 0.1068(2) -0.14773(19) 0.0350(7) Uani 1 1 d .
H41A H 0.2328 0.0984 -0.1612 0.053 Uiso 1 1 calc R
H41B H 0.3700 0.0507 -0.1750 0.053 Uiso 1 1 calc R
H41C H 0.3274 0.1768 -0.1772 0.053 Uiso 1 1 calc R
C17 C 0.3196(3) 0.4323(2) 0.41021(19) 0.0370(7) Uani 1 1 d .
C21 C 0.2210(3) 0.3167(2) 0.65646(19) 0.0360(7) Uani 1 1 d .
H21A H 0.2979 0.2964 0.6718 0.054 Uiso 1 1 calc R
H21B H 0.1577 0.3105 0.7163 0.054 Uiso 1 1 calc R
H21C H 0.2136 0.3906 0.6260 0.054 Uiso 1 1 calc R
C23 C 0.1277(2) -0.1042(2) 0.4603(2) 0.0317(6) Uani 1 1 d .
H23 H 0.0951 -0.1289 0.5261 0.038 Uiso 1 1 calc R
C11 C 0.4942(3) 0.1867(2) 0.5243(2) 0.0402(7) Uani 1 1 d .
H11 H 0.4208 0.1538 0.5517 0.048 Uiso 1 1 calc R
C27 C 0.3448(2) 0.0024(2) 0.00399(18) 0.0246(5) Uani 1 1 d .
H27 H 0.4014 -0.0409 -0.0403 0.030 Uiso 1 1 calc R
C5 C 0.1720(2) -0.0081(2) 0.43562(18) 0.0257(6) Uani 1 1 d .
C22 C 0.0958(3) -0.0244(2) 0.65710(19) 0.0377(7) Uani 1 1 d .
H22A H 0.0226 -0.0351 0.6442 0.057 Uiso 1 1 calc R
H22B H 0.0794 -0.0088 0.7242 0.057 Uiso 1 1 calc R
H22C H 0.1544 -0.0893 0.6472 0.057 Uiso 1 1 calc R
C26 C 0.3290(2) -0.0381(2) 0.10068(19) 0.0251(6) Uani 1 1 d .
C38 C -0.0042(2) 0.1624(2) -0.01353(19) 0.0325(6) Uani 1 1 d .
H38 H 0.0607 0.1008 -0.0104 0.039 Uiso 1 1 calc R
C1 C 0.0348(2) 0.2847(2) 0.29347(19) 0.0294(6) Uani 1 1 d .
C2 C 0.4347(3) 0.2287(2) 0.20246(19) 0.0342(7) Uani 1 1 d .
C4 C 0.2238(2) -0.03082(19) 0.26950(18) 0.0233(5) Uani 1 1 d .
C18 C 0.1974(3) 0.4717(2) 0.3954(2) 0.0463(8) Uani 1 1 d .
H18 H 0.1534 0.4096 0.4138 0.056 Uiso 1 1 calc R
C16 C 0.4094(4) 0.4948(3) 0.3755(2) 0.0505(9) Uani 1 1 d .
H16 H 0.3929 0.5630 0.3413 0.061 Uiso 1 1 calc R
C14 C 0.5461(3) 0.3630(3) 0.4380(2) 0.0462(8) Uani 1 1 d .
H14 H 0.6234 0.3397 0.4469 0.055 Uiso 1 1 calc R
C32 C 0.3198(3) 0.4546(2) 0.0179(2) 0.0402(7) Uani 1 1 d .
H32A H 0.2918 0.5259 -0.0107 0.060 Uiso 1 1 calc R
H32B H 0.3969 0.4539 0.0300 0.060 Uiso 1 1 calc R
H32C H 0.2630 0.4362 0.0792 0.060 Uiso 1 1 calc R
C25 C 0.1811(2) -0.1282(2) 0.2908(2) 0.0291(6) Uani 1 1 d .
H25 H 0.1855 -0.1697 0.2407 0.035 Uiso 1 1 calc R
C42 C 0.3946(3) -0.1489(2) 0.1198(2) 0.0335(6) Uani 1 1 d .
H42A H 0.4102 -0.1576 0.1839 0.050 Uiso 1 1 calc R
H42B H 0.4697 -0.1592 0.0701 0.050 Uiso 1 1 calc R
H42C H 0.3465 -0.2019 0.1177 0.050 Uiso 1 1 calc R
C12 C 0.5787(3) 0.1169(3) 0.4493(3) 0.0629(11) Uani 1 1 d .
H12A H 0.5398 0.1114 0.3992 0.094 Uiso 1 1 calc R
H12B H 0.6001 0.0456 0.4812 0.094 Uiso 1 1 calc R
H12C H 0.6503 0.1492 0.4194 0.094 Uiso 1 1 calc R
C43 C -0.0943(3) 0.3327(2) 0.3129(2) 0.0403(7) Uani 1 1 d .
H43A H -0.1341 0.3128 0.3808 0.060 Uiso 1 1 calc R
H43B H -0.1310 0.3058 0.2705 0.060 Uiso 1 1 calc R
H43C H -0.1018 0.4106 0.3000 0.060 Uiso 1 1 calc R
C39 C -0.0703(3) 0.1409(3) -0.0822(2) 0.0422(7) Uani 1 1 d .
H39A H -0.1402 0.1957 -0.0809 0.063 Uiso 1 1 calc R
H39B H -0.0950 0.0705 -0.0622 0.063 Uiso 1 1 calc R
H39C H -0.0185 0.1425 -0.1482 0.063 Uiso 1 1 calc R
C15 C 0.5205(4) 0.4612(3) 0.3890(2) 0.0568(10) Uani 1 1 d .
H15 H 0.5796 0.5058 0.3644 0.068 Uiso 1 1 calc R
C33 C 0.4178(3) 0.4018(2) -0.1492(2) 0.0405(7) Uani 1 1 d .
H33A H 0.4272 0.3476 -0.1926 0.061 Uiso 1 1 calc R
H33B H 0.4947 0.4049 -0.1386 0.061 Uiso 1 1 calc R
H33C H 0.3865 0.4715 -0.1785 0.061 Uiso 1 1 calc R
C13 C 0.5491(3) 0.1895(3) 0.6078(2) 0.0520(9) Uani 1 1 d .
H13A H 0.6240 0.2174 0.5821 0.078 Uiso 1 1 calc R
H13B H 0.5637 0.1171 0.6402 0.078 Uiso 1 1 calc R
H13C H 0.4947 0.2357 0.6543 0.078 Uiso 1 1 calc R
C24 C 0.1324(2) -0.1624(2) 0.3867(2) 0.0336(7) Uani 1 1 d .
H24 H 0.1015 -0.2276 0.4022 0.040 Uiso 1 1 calc R
C3 C 0.5565(3) 0.2597(3) 0.1739(2) 0.0584(10) Uani 1 1 d .
H3A H 0.5557 0.3208 0.2072 0.088 Uiso 1 1 calc R
H3B H 0.5801 0.2791 0.1037 0.088 Uiso 1 1 calc R
H3C H 0.6131 0.1993 0.1924 0.088 Uiso 1 1 calc R
C40 C -0.0862(3) 0.1673(3) 0.0881(2) 0.0600(11) Uani 1 1 d .
H40A H -0.0411 0.1748 0.1332 0.090 Uiso 1 1 calc R
H40B H -0.1210 0.1016 0.1085 0.090 Uiso 1 1 calc R
H40C H -0.1493 0.2287 0.0878 0.090 Uiso 1 1 calc R
C19 C 0.1982(5) 0.5128(4) 0.2915(3) 0.0922(16) Uani 1 1 d .
H19A H 0.2370 0.5763 0.2721 0.138 Uiso 1 1 calc R
H19B H 0.1167 0.5313 0.2854 0.138 Uiso 1 1 calc R
H19C H 0.2413 0.4574 0.2495 0.138 Uiso 1 1 calc R
C20 C 0.1313(4) 0.5552(3) 0.4638(3) 0.0777(13) Uani 1 1 d .
H20A H 0.1219 0.5228 0.5311 0.117 Uiso 1 1 calc R
H20B H 0.0532 0.5822 0.4521 0.117 Uiso 1 1 calc R
H20C H 0.1763 0.6144 0.4523 0.117 Uiso 1 1 calc R

loop_
_atom_site_aniso_label
_atom_site_aniso_U_11
_atom_site_aniso_U_22
_atom_site_aniso_U_33
_atom_site_aniso_U_23
_atom_site_aniso_U_13
_atom_site_aniso_U_12
Fe1 0.0281(2) 0.0293(2) 0.01533(18) 0.00435(14) -0.00578(15) -0.01325(16)
Fe2 0.0294(2) 0.0209(2) 0.0237(2) 0.00200(14) -0.01112(16) -0.00581(15)
O2 0.0531(13) 0.0345(11) 0.0253(10) -0.0047(8) -0.0145(9) 0.0122(9)
O1 0.0394(11) 0.0370(11) 0.0274(10) 0.0011(8) -0.0160(9) -0.0049(9)
O4 0.0454(13) 0.0674(15) 0.0282(11) -0.0041(10) -0.0005(9) -0.0300(11)
O3 0.0664(15) 0.0670(16) 0.0359(12) 0.0144(11) -0.0242(11) -0.0405(13)
N1 0.0232(11) 0.0223(11) 0.0235(11) 0.0027(8) -0.0102(9) -0.0068(9)
N5 0.0187(10) 0.0244(11) 0.0226(11) 0.0039(8) -0.0068(8) -0.0068(9)
N4 0.0244(11) 0.0297(12) 0.0195(11) -0.0006(9) -0.0049(9) -0.0074(9)
N2 0.0236(11) 0.0244(11) 0.0218(11) 0.0069(9) -0.0090(9) -0.0093(9)
N3 0.0248(11) 0.0332(12) 0.0184(10) 0.0064(9) -0.0074(9) -0.0112(9)
C30 0.0274(14) 0.0274(14) 0.0167(12) 0.0002(10) -0.0005(10) -0.0032(11)
C37 0.0245(13) 0.0335(15) 0.0190(12) 0.0002(10) -0.0050(10) -0.0024(11)
C29 0.0225(13) 0.0268(14) 0.0161(12) 0.0032(10) -0.0036(10) -0.0020(10)
C6 0.0228(14) 0.0438(17) 0.0214(13) 0.0090(12) -0.0063(11) -0.0118(12)
C10 0.0332(15) 0.0419(17) 0.0266(14) -0.0081(12) -0.0069(12) -0.0128(13)
C34 0.0390(16) 0.0244(14) 0.0232(13) 0.0036(11) -0.0060(12) -0.0029(12)
C8 0.0240(14) 0.0391(16) 0.0219(13) -0.0025(11) -0.0072(11) -0.0032(12)
C36 0.0254(14) 0.0434(17) 0.0242(14) 0.0002(12) -0.0077(11) 0.0003(12)
C9 0.0347(15) 0.0306(14) 0.0186(12) -0.0052(10) -0.0048(11) -0.0117(12)
C7 0.0292(15) 0.0528(18) 0.0159(13) 0.0018(12) -0.0031(11) -0.0129(13)
C31 0.0291(14) 0.0240(14) 0.0283(14) 0.0035(11) -0.0040(11) -0.0065(11)
C35 0.0355(16) 0.0336(16) 0.0246(14) 0.0031(11) -0.0099(12) 0.0070(13)
C28 0.0192(13) 0.0287(14) 0.0244(13) 0.0006(11) -0.0048(10) -0.0077(11)
C41 0.0368(16) 0.0405(17) 0.0240(14) -0.0028(12) -0.0052(12) -0.0018(13)
C17 0.060(2) 0.0309(15) 0.0232(14) -0.0051(11) -0.0098(13) -0.0141(14)
C21 0.0408(17) 0.0450(18) 0.0206(13) -0.0059(12) -0.0039(12) -0.0066(14)
C23 0.0297(15) 0.0348(15) 0.0307(14) 0.0140(12) -0.0118(12) -0.0138(12)
C11 0.0338(16) 0.0463(18) 0.0453(18) -0.0061(14) -0.0186(14) -0.0043(14)
C27 0.0195(13) 0.0268(14) 0.0269(13) -0.0057(11) -0.0041(10) -0.0025(10)
C5 0.0211(13) 0.0309(14) 0.0254(13) 0.0069(11) -0.0101(11) -0.0070(11)
C22 0.0391(17) 0.0493(18) 0.0228(14) 0.0118(12) -0.0090(12) -0.0137(14)
C26 0.0204(13) 0.0245(13) 0.0332(14) -0.0016(11) -0.0119(11) -0.0044(10)
C38 0.0264(14) 0.0405(16) 0.0317(15) 0.0067(12) -0.0117(12) -0.0103(12)
C1 0.0386(16) 0.0220(14) 0.0291(15) 0.0018(11) -0.0136(12) -0.0051(12)
C2 0.0384(16) 0.0430(17) 0.0255(15) -0.0013(12) -0.0095(13) -0.0169(13)
C4 0.0228(13) 0.0210(13) 0.0274(13) 0.0053(10) -0.0127(11) -0.0043(10)
C18 0.069(2) 0.0282(16) 0.0430(18) -0.0003(13) -0.0243(17) 0.0000(15)
C16 0.089(3) 0.0396(18) 0.0306(16) 0.0043(13) -0.0153(17) -0.0346(18)
C14 0.0419(18) 0.068(2) 0.0362(17) -0.0108(16) -0.0053(14) -0.0297(17)
C32 0.0341(16) 0.0408(17) 0.0480(18) -0.0071(14) -0.0103(14) -0.0096(13)
C25 0.0332(15) 0.0239(14) 0.0346(15) 0.0053(11) -0.0164(12) -0.0103(11)
C42 0.0342(15) 0.0283(15) 0.0389(16) -0.0008(12) -0.0153(13) -0.0007(12)
C12 0.060(2) 0.069(3) 0.065(2) -0.026(2) -0.033(2) 0.0175(19)
C43 0.0416(18) 0.0377(17) 0.0411(17) 0.0008(13) -0.0165(14) -0.0007(14)
C39 0.0479(19) 0.0512(19) 0.0327(16) -0.0036(14) -0.0136(14) -0.0164(15)
C15 0.076(3) 0.072(3) 0.0347(18) -0.0045(17) -0.0057(17) -0.055(2)
C33 0.0344(16) 0.0372(17) 0.0414(17) 0.0048(13) 0.0006(13) -0.0085(13)
C13 0.0414(19) 0.074(2) 0.0420(18) -0.0108(17) -0.0179(15) 0.0015(17)
C24 0.0359(16) 0.0258(14) 0.0434(17) 0.0116(12) -0.0191(13) -0.0149(12)
C3 0.047(2) 0.091(3) 0.0428(19) -0.0026(18) -0.0070(16) -0.035(2)
C40 0.076(3) 0.087(3) 0.0270(16) 0.0064(17) -0.0084(16) -0.055(2)
C19 0.107(4) 0.117(4) 0.055(3) 0.018(3) -0.044(3) -0.015(3)
C20 0.096(3) 0.045(2) 0.091(3) -0.018(2) -0.036(3) 0.016(2)

loop_
_atom_type_symbol
_atom_type_description
_atom_type_scat_dispersion_real
_atom_type_scat_dispersion_imag
_atom_type_scat_source
C C 0.0033 0.0016 'International Tables Vol C Tables 4.2.6.8 and 6.1.1.4'
H H 0.0000 0.0000 'International Tables Vol C Tables 4.2.6.8 and 6.1.1.4'
Fe Fe 0.3463 0.8444 'International Tables Vol C Tables 4.2.6.8 and 6.1.1.4'
N N 0.0061 0.0033 'International Tables Vol C Tables 4.2.6.8 and 6.1.1.4'
O O 0.0106 0.0060 'International Tables Vol C Tables 4.2.6.8 and 6.1.1.4'

loop_
_geom_angle_atom_site_label_1
_geom_angle_atom_site_label_2
_geom_angle_atom_site_label_3
_geom_angle
O4 Fe1 N3 137.97(9)
O4 Fe1 N4 97.78(8)
N3 Fe1 N4 88.86(8)
O4 Fe1 O1 120.88(8)
N3 Fe1 O1 97.37(8)
N4 Fe1 O1 103.22(8)
O4 Fe1 N2 97.90(8)
N3 Fe1 N2 61.83(8)
N4 Fe1 N2 148.91(8)
O1 Fe1 N2 91.38(7)
O2 Fe2 N1 128.80(9)
O2 Fe2 N5 105.23(8)
N1 Fe2 N5 93.93(8)
O2 Fe2 O3 114.99(10)
N1 Fe2 O3 105.66(9)
N5 Fe2 O3 103.13(8)
C1 O2 Fe2 130.69(17)
C1 O1 Fe1 137.24(19)
C2 O4 Fe1 143.1(2)
C2 O3 Fe2 127.22(19)
C26 N1 C4 122.8(2)
C26 N1 Fe2 118.75(16)
C4 N1 Fe2 118.35(16)
C28 N5 C29 120.2(2)
C28 N5 Fe2 120.25(16)
C29 N5 Fe2 119.33(16)
C8 N4 C9 118.8(2)
C8 N4 Fe1 125.50(18)
C9 N4 Fe1 115.26(15)
C4 N2 C5 120.7(2)
C4 N2 Fe1 149.81(16)
C5 N2 Fe1 89.38(15)
C6 N3 C5 129.6(2)
C6 N3 Fe1 129.58(19)
C5 N3 Fe1 100.67(15)
C34 C30 C29 117.9(2)
C34 C30 C31 119.5(2)
C29 C30 C31 122.6(2)
C36 C37 C29 117.8(2)
C36 C37 C38 119.6(2)
C29 C37 C38 122.5(2)
C30 C29 C37 121.2(2)
C30 C29 N5 119.6(2)
C37 C29 N5 119.1(2)
N3 C6 C7 119.9(2)
N3 C6 C22 122.9(3)
C7 C6 C22 117.2(2)
C14 C10 C9 118.2(3)
C14 C10 C11 119.0(3)
C9 C10 C11 122.7(2)
C35 C34 C30 121.8(3)
C35 C34 H34 119.1
C30 C34 H34 119.1
N4 C8 C7 123.5(3)
N4 C8 C21 120.0(2)
C7 C8 C21 116.5(2)
C35 C36 C37 121.8(3)
C35 C36 H36 119.1
C37 C36 H36 119.1
C17 C9 C10 121.6(3)
C17 C9 N4 119.7(2)
C10 C9 N4 118.5(2)
C6 C7 C8 130.0(2)
C6 C7 H7 115.0
C8 C7 H7 115.0
C30 C31 C33 111.9(2)
C30 C31 C32 110.9(2)
C33 C31 C32 110.2(2)
C30 C31 H31 107.9
C33 C31 H31 107.9
C32 C31 H31 107.9
C36 C35 C34 119.4(2)
C36 C35 H35 120.3
C34 C35 H35 120.3
N5 C28 C27 122.9(2)
N5 C28 C41 120.6(2)
C27 C28 C41 116.5(2)
C28 C41 H41A 109.5
C28 C41 H41B 109.5
H41A C41 H41B 109.5
C28 C41 H41C 109.5
H41A C41 H41C 109.5
H41B C41 H41C 109.5
C16 C17 C9 117.1(3)
C16 C17 C18 121.3(3)
C9 C17 C18 121.6(3)
C8 C21 H21A 109.5
C8 C21 H21B 109.5
H21A C21 H21B 109.5
C8 C21 H21C 109.5
H21A C21 H21C 109.5
H21B C21 H21C 109.5
C24 C23 C5 118.2(2)
C24 C23 H23 120.9
C5 C23 H23 120.9
C10 C11 C13 112.9(3)
C10 C11 C12 109.6(3)
C13 C11 C12 110.6(3)
C10 C11 H11 107.9
C13 C11 H11 107.9
C12 C11 H11 107.9
C26 C27 C28 130.2(2)
C26 C27 H27 114.9
C28 C27 H27 114.9
N2 C5 N3 108.0(2)
N2 C5 C23 120.4(2)
N3 C5 C23 131.6(2)
C6 C22 H22A 109.5
C6 C22 H22B 109.5
H22A C22 H22B 109.5
C6 C22 H22C 109.5
H22A C22 H22C 109.5
H22B C22 H22C 109.5
N1 C26 C27 123.4(2)
N1 C26 C42 120.9(2)
C27 C26 C42 115.6(2)
C37 C38 C39 113.4(2)
C37 C38 C40 110.5(3)
C39 C38 C40 110.0(2)
C37 C38 H38 107.6
C39 C38 H38 107.6
C40 C38 H38 107.6
O1 C1 O2 125.0(3)
O1 C1 C43 118.4(2)
O2 C1 C43 116.6(2)
O3 C2 O4 124.9(3)
O3 C2 C3 117.9(3)
O4 C2 C3 117.1(3)
N2 C4 C25 120.9(2)
N2 C4 N1 115.3(2)
C25 C4 N1 123.5(2)
C19 C18 C17 113.2(3)
C19 C18 C20 111.5(3)
C17 C18 C20 110.1(3)
C19 C18 H18 107.2
C17 C18 H18 107.2
C20 C18 H18 107.2
C15 C16 C17 122.3(3)
C15 C16 H16 118.8
C17 C16 H16 118.8
C15 C14 C10 121.0(3)
C15 C14 H14 119.5
C10 C14 H14 119.5
C31 C32 H32A 109.5
C31 C32 H32B 109.5
H32A C32 H32B 109.5
C31 C32 H32C 109.5
H32A C32 H32C 109.5
H32B C32 H32C 109.5
C24 C25 C4 118.3(3)
C24 C25 H25 120.9
C4 C25 H25 120.9
C26 C42 H42A 109.5
C26 C42 H42B 109.5
H42A C42 H42B 109.5
C26 C42 H42C 109.5
H42A C42 H42C 109.5
H42B C42 H42C 109.5
C11 C12 H12A 109.5
C11 C12 H12B 109.5
H12A C12 H12B 109.5
C11 C12 H12C 109.5
H12A C12 H12C 109.5
H12B C12 H12C 109.5
C1 C43 H43A 109.5
C1 C43 H43B 109.5
H43A C43 H43B 109.5
C1 C43 H43C 109.5
H43A C43 H43C 109.5
H43B C43 H43C 109.5
C38 C39 H39A 109.5
C38 C39 H39B 109.5
H39A C39 H39B 109.5
C38 C39 H39C 109.5
H39A C39 H39C 109.5
H39B C39 H39C 109.5
C16 C15 C14 119.7(3)
C16 C15 H15 120.1
C14 C15 H15 120.1
C31 C33 H33A 109.5
C31 C33 H33B 109.5
H33A C33 H33B 109.5
C31 C33 H33C 109.5
H33A C33 H33C 109.5
H33B C33 H33C 109.5
C11 C13 H13A 109.5
C11 C13 H13B 109.5
H13A C13 H13B 109.5
C11 C13 H13C 109.5
H13A C13 H13C 109.5
H13B C13 H13C 109.5
C23 C24 C25 121.5(3)
C23 C24 H24 119.2
C25 C24 H24 119.2
C2 C3 H3A 109.5
C2 C3 H3B 109.5
H3A C3 H3B 109.5
C2 C3 H3C 109.5
H3A C3 H3C 109.5
H3B C3 H3C 109.5
C38 C40 H40A 109.5
C38 C40 H40B 109.5
H40A C40 H40B 109.5
C38 C40 H40C 109.5
H40A C40 H40C 109.5
H40B C40 H40C 109.5
C18 C19 H19A 109.5
C18 C19 H19B 109.5
H19A C19 H19B 109.5
C18 C19 H19C 109.5
H19A C19 H19C 109.5
H19B C19 H19C 109.5
C18 C20 H20A 109.5
C18 C20 H20B 109.5
H20A C20 H20B 109.5
C18 C20 H20C 109.5
H20A C20 H20C 109.5
H20B C20 H20C 109.5

loop_
_geom_bond_atom_site_label_1
_geom_bond_atom_site_label_2
_geom_bond_distance
Fe1 O4 1.980(2)
Fe1 N3 2.030(2)
Fe1 N4 2.056(2)
Fe1 O1 2.0674(19)
Fe1 N2 2.294(2)
Fe2 O2 1.9577(19)
Fe2 N1 2.002(2)
Fe2 N5 2.028(2)
Fe2 O3 2.031(2)
O2 C1 1.257(3)
O1 C1 1.250(3)
O4 C2 1.247(3)
O3 C2 1.246(3)
N1 C26 1.351(3)
N1 C4 1.405(3)
N5 C28 1.319(3)
N5 C29 1.448(3)
N4 C8 1.326(3)
N4 C9 1.440(3)
N2 C4 1.337(3)
N2 C5 1.375(3)
N3 C6 1.346(3)
N3 C5 1.386(3)
C30 C34 1.393(4)
C30 C29 1.401(4)
C30 C31 1.513(4)
C37 C36 1.396(4)
C37 C29 1.403(4)
C37 C38 1.513(4)
C6 C7 1.384(4)
C6 C22 1.511(4)
C10 C14 1.398(4)
C10 C9 1.400(4)
C10 C11 1.510(4)
C34 C35 1.374(4)
C34 H34 0.9500
C8 C7 1.414(4)
C8 C21 1.513(4)
C36 C35 1.370(4)
C36 H36 0.9500
C9 C17 1.399(4)
C7 H7 0.9500
C31 C33 1.525(4)
C31 C32 1.533(4)
C31 H31 1.0000
C35 H35 0.9500
C28 C27 1.416(3)
C28 C41 1.513(4)
C41 H41A 0.9800
C41 H41B 0.9800
C41 H41C 0.9800
C17 C16 1.396(4)
C17 C18 1.510(5)
C21 H21A 0.9800
C21 H21B 0.9800
C21 H21C 0.9800
C23 C24 1.377(4)
C23 C5 1.392(4)
C23 H23 0.9500
C11 C13 1.531(4)
C11 C12 1.531(5)
C11 H11 1.0000
C27 C26 1.386(4)
C27 H27 0.9500
C22 H22A 0.9800
C22 H22B 0.9800
C22 H22C 0.9800
C26 C42 1.511(4)
C38 C39 1.513(4)
C38 C40 1.523(4)
C38 H38 1.0000
C1 C43 1.509(4)
C2 C3 1.508(4)
C4 C25 1.398(4)
C18 C19 1.510(5)
C18 C20 1.525(5)
C18 H18 1.0000
C16 C15 1.369(5)
C16 H16 0.9500
C14 C15 1.370(5)
C14 H14 0.9500
C32 H32A 0.9800
C32 H32B 0.9800
C32 H32C 0.9800
C25 C24 1.381(4)
C25 H25 0.9500
C42 H42A 0.9800
C42 H42B 0.9800
C42 H42C 0.9800
C12 H12A 0.9800
C12 H12B 0.9800
C12 H12C 0.9800
C43 H43A 0.9800
C43 H43B 0.9800
C43 H43C 0.9800
C39 H39A 0.9800
C39 H39B 0.9800
C39 H39C 0.9800
C15 H15 0.9500
C33 H33A 0.9800
C33 H33B 0.9800
C33 H33C 0.9800
C13 H13A 0.9800
C13 H13B 0.9800
C13 H13C 0.9800
C24 H24 0.9500
C3 H3A 0.9800
C3 H3B 0.9800
C3 H3C 0.9800
C40 H40A 0.9800
C40 H40B 0.9800
C40 H40C 0.9800
C19 H19A 0.9800
C19 H19B 0.9800
C19 H19C 0.9800
C20 H20A 0.9800
C20 H20B 0.9800
C20 H20C 0.9800

loop_
_geom_torsion_atom_site_label_1
_geom_torsion_atom_site_label_2
_geom_torsion_atom_site_label_3
_geom_torsion_atom_site_label_4
_geom_torsion
N1 Fe2 O2 C1 53.3(3)
N5 Fe2 O2 C1 161.3(2)
O3 Fe2 O2 C1 -85.9(3)
O4 Fe1 O1 C1 37.2(3)
N3 Fe1 O1 C1 -124.6(3)
N4 Fe1 O1 C1 144.9(3)
N2 Fe1 O1 C1 -62.8(3)
N3 Fe1 O4 C2 126.5(3)
N4 Fe1 O4 C2 -136.5(4)
O1 Fe1 O4 C2 -26.0(4)
N2 Fe1 O4 C2 70.4(4)
O2 Fe2 O3 C2 75.6(3)
N1 Fe2 O3 C2 -72.4(3)
N5 Fe2 O3 C2 -170.4(3)
O2 Fe2 N1 C26 145.43(17)
N5 Fe2 N1 C26 32.28(19)
O3 Fe2 N1 C26 -72.53(19)
O2 Fe2 N1 C4 -38.1(2)
N5 Fe2 N1 C4 -151.26(17)
O3 Fe2 N1 C4 103.93(18)
O2 Fe2 N5 C28 -160.54(18)
N1 Fe2 N5 C28 -28.50(19)
O3 Fe2 N5 C28 78.6(2)
O2 Fe2 N5 C29 25.12(19)
N1 Fe2 N5 C29 157.16(17)
O3 Fe2 N5 C29 -95.75(18)
O4 Fe1 N4 C8 -154.3(2)
N3 Fe1 N4 C8 -15.9(2)
O1 Fe1 N4 C8 81.4(2)
N2 Fe1 N4 C8 -34.6(3)
O4 Fe1 N4 C9 17.87(19)
N3 Fe1 N4 C9 156.21(18)
O1 Fe1 N4 C9 -106.48(18)
N2 Fe1 N4 C9 137.56(18)
O4 Fe1 N2 C4 -41.3(3)
N3 Fe1 N2 C4 177.8(4)
N4 Fe1 N2 C4 -161.0(3)
O1 Fe1 N2 C4 80.2(3)
O4 Fe1 N2 C5 143.25(14)
N3 Fe1 N2 C5 2.31(13)
N4 Fe1 N2 C5 23.6(2)
O1 Fe1 N2 C5 -95.31(14)
O4 Fe1 N3 C6 112.5(2)
N4 Fe1 N3 C6 12.1(2)
O1 Fe1 N3 C6 -91.1(2)
N2 Fe1 N3 C6 -178.7(2)
O4 Fe1 N3 C5 -71.15(19)
N4 Fe1 N3 C5 -171.54(15)
O1 Fe1 N3 C5 85.28(15)
N2 Fe1 N3 C5 -2.34(14)
C34 C30 C29 C37 0.1(4)
C31 C30 C29 C37 178.5(2)
C34 C30 C29 N5 -175.3(2)
C31 C30 C29 N5 3.2(4)
C36 C37 C29 C30 -0.5(4)
C38 C37 C29 C30 -177.9(2)
C36 C37 C29 N5 174.9(2)
C38 C37 C29 N5 -2.5(4)
C28 N5 C29 C30 -100.8(3)
Fe2 N5 C29 C30 73.5(3)
C28 N5 C29 C37 83.7(3)
Fe2 N5 C29 C37 -102.0(2)
C5 N3 C6 C7 -177.4(2)
Fe1 N3 C6 C7 -2.0(4)
C5 N3 C6 C22 3.3(4)
Fe1 N3 C6 C22 178.73(19)
C29 C30 C34 C35 0.5(4)
C31 C30 C34 C35 -178.0(2)
C9 N4 C8 C7 -161.3(2)
Fe1 N4 C8 C7 10.6(4)
C9 N4 C8 C21 15.7(4)
Fe1 N4 C8 C21 -172.41(18)
C29 C37 C36 C35 0.2(4)
C38 C37 C36 C35 177.7(3)
C14 C10 C9 C17 1.2(4)
C11 C10 C9 C17 -175.9(3)
C14 C10 C9 N4 175.7(2)
C11 C10 C9 N4 -1.4(4)
C8 N4 C9 C17 -110.7(3)
Fe1 N4 C9 C17 76.6(3)
C8 N4 C9 C10 74.7(3)
Fe1 N4 C9 C10 -98.0(2)
N3 C6 C7 C8 -11.2(4)
C22 C6 C7 C8 168.2(3)
N4 C8 C7 C6 6.5(5)
C21 C8 C7 C6 -170.6(3)
C34 C30 C31 C33 -61.9(3)
C29 C30 C31 C33 119.7(3)
C34 C30 C31 C32 61.7(3)
C29 C30 C31 C32 -116.7(3)
C37 C36 C35 C34 0.4(4)
C30 C34 C35 C36 -0.8(4)
C29 N5 C28 C27 -174.3(2)
Fe2 N5 C28 C27 11.5(3)
C29 N5 C28 C41 5.8(4)
Fe2 N5 C28 C41 -168.53(19)
C10 C9 C17 C16 -1.4(4)
N4 C9 C17 C16 -175.9(2)
C10 C9 C17 C18 -179.8(3)
N4 C9 C17 C18 5.7(4)
C14 C10 C11 C13 55.5(4)
C9 C10 C11 C13 -127.5(3)
C14 C10 C11 C12 -68.2(4)
C9 C10 C11 C12 108.8(3)
N5 C28 C27 C26 13.5(4)
C41 C28 C27 C26 -166.5(3)
C4 N2 C5 N3 179.5(2)
Fe1 N2 C5 N3 -3.14(18)
C4 N2 C5 C23 -2.4(4)
Fe1 N2 C5 C23 175.0(2)
C6 N3 C5 N2 180.0(2)
Fe1 N3 C5 N2 3.6(2)
C6 N3 C5 C23 2.2(5)
Fe1 N3 C5 C23 -174.2(2)
C24 C23 C5 N2 0.9(4)
C24 C23 C5 N3 178.5(3)
C4 N1 C26 C27 163.6(2)
Fe2 N1 C26 C27 -20.1(3)
C4 N1 C26 C42 -19.2(4)
Fe2 N1 C26 C42 157.09(19)
C28 C27 C26 N1 -8.5(4)
C28 C27 C26 C42 174.2(3)
C36 C37 C38 C39 42.0(4)
C29 C37 C38 C39 -140.6(3)
C36 C37 C38 C40 -82.0(3)
C29 C37 C38 C40 95.4(3)
Fe1 O1 C1 O2 -6.2(5)
Fe1 O1 C1 C43 174.42(19)
Fe2 O2 C1 O1 25.0(4)
Fe2 O2 C1 C43 -155.6(2)
Fe2 O3 C2 O4 -5.4(5)
Fe2 O3 C2 C3 173.8(2)
Fe1 O4 C2 O3 -16.1(6)
Fe1 O4 C2 C3 164.8(3)
C5 N2 C4 C25 1.9(4)
Fe1 N2 C4 C25 -172.8(2)
C5 N2 C4 N1 175.5(2)
Fe1 N2 C4 N1 0.8(4)
C26 N1 C4 N2 146.5(2)
Fe2 N1 C4 N2 -29.8(3)
C26 N1 C4 C25 -40.0(4)
Fe2 N1 C4 C25 143.6(2)
C16 C17 C18 C19 50.8(4)
C9 C17 C18 C19 -130.9(3)
C16 C17 C18 C20 -74.8(4)
C9 C17 C18 C20 103.5(3)
C9 C17 C16 C15 0.8(5)
C18 C17 C16 C15 179.2(3)
C9 C10 C14 C15 -0.2(4)
C11 C10 C14 C15 176.9(3)
N2 C4 C25 C24 -0.1(4)
N1 C4 C25 C24 -173.2(2)
C17 C16 C15 C14 0.1(5)
C10 C14 C15 C16 -0.4(5)
C5 C23 C24 C25 0.9(4)
C4 C25 C24 C23 -1.4(4)
